data_7157851
loop_
_publ_author_name
'Xu, Yan-Li'
'Qin, Zhou-Zhou'
'Wang, Yu-Xia'
'Zhao, Peng-Fei'
'Li, Hong-Feng'
'Du, Zhi-Hong'
'Da, Chao-Shan'

_publ_section_title
;
 Highly enantioselective one-pot sequential synthesis of valerolactones
 and pyrazolones bearing all-carbon quaternary stereocentres.
;
_journal_issue 7
_journal_name_full 'Organic &amp; biomolecular chemistry'
_journal_page_first 1610
_journal_page_last 1615
_journal_paper_doi 10.1039/d0ob02489a
_journal_volume 19
_journal_year 2021
_chemical_formula_moiety 'C25 H21 Br O4'
_chemical_formula_sum 'C25 H21 Br O4'
_chemical_formula_weight 465.33
_space_group_crystal_system orthorhombic
_space_group_IT_number 19
_space_group_name_Hall 'P 2ac 2ab'
_space_group_name_H-M_alt 'P 21 21 21'
_atom_sites_solution_hydrogens geom
_atom_sites_solution_primary direct
_audit_creation_date 2019-04-17
_audit_creation_method
;
Olex2 1.2
(compiled 2018.05.29 svn.r3508 for OlexSys, GUI svn.r5506)
;
_audit_update_record
;
2020-06-22 deposited with the CCDC.	2021-01-22 downloaded from the CCDC.
;
_cell_angle_alpha 90
_cell_angle_beta 90
_cell_angle_gamma 90
_cell_formula_units_Z 4
_cell_length_a 10.0294(4)
_cell_length_b 10.8154(6)
_cell_length_c 19.2909(9)
_cell_measurement_reflns_used 1446
_cell_measurement_temperature 292.90(10)
_cell_measurement_theta_max 25.1950
_cell_measurement_theta_min 3.7630
_cell_volume 2092.52(17)
_computing_cell_refinement
;
CrysAlisPro, Agilent Technologies,
Version 1.171.37.33 (release 27-03-2014 CrysAlis171 .NET)
(compiled Mar 27 2014,17:12:48)
;
_computing_data_collection
;
CrysAlisPro, Agilent Technologies,
Version 1.171.37.33 (release 27-03-2014 CrysAlis171 .NET)
(compiled Mar 27 2014,17:12:48)
;
_computing_data_reduction
;
CrysAlisPro, Agilent Technologies,
Version 1.171.37.33 (release 27-03-2014 CrysAlis171 .NET)
(compiled Mar 27 2014,17:12:48)
;
_computing_molecular_graphics 'Olex2 (Dolomanov et al., 2009)'
_computing_publication_material 'Olex2 (Dolomanov et al., 2009)'
_computing_structure_refinement 'ShelXL (Sheldrick, 2015)'
_computing_structure_solution 'ShelXS (Sheldrick, 2008)'
_diffrn_ambient_environment air
_diffrn_ambient_temperature 292.90(10)
_diffrn_detector 'CCD plate'
_diffrn_detector_area_resol_mean 16.0733
_diffrn_detector_type Eos
_diffrn_measured_fraction_theta_full 0.997
_diffrn_measured_fraction_theta_max 0.997
_diffrn_measurement_details
;
#__ type_ start__ end____ width___ exp.time_
  1 omega  -52.00   97.00   1.0000    5.0000
omega____ theta____ kappa____ phi______ frames
    -       22.7867    0.0000    0.0000 149

#__ type_ start__ end____ width___ exp.time_
  2 omega  -23.00   18.00   1.0000    5.0000
omega____ theta____ kappa____ phi______ frames
    -       22.7867  -19.0000  120.0000 41
;
_diffrn_measurement_device 'four-circle diffractometer'
_diffrn_measurement_device_type 'SuperNova, Dual, Cu at zero, Eos'
_diffrn_measurement_method '\w scans'
_diffrn_orient_matrix_UB_11 -0.0256249000
_diffrn_orient_matrix_UB_12 0.0309670000
_diffrn_orient_matrix_UB_13 -0.0295366000
_diffrn_orient_matrix_UB_21 -0.0531303000
_diffrn_orient_matrix_UB_22 -0.0431836000
_diffrn_orient_matrix_UB_23 -0.0017642000
_diffrn_orient_matrix_UB_31 -0.0389924000
_diffrn_orient_matrix_UB_32 0.0384271000
_diffrn_orient_matrix_UB_33 0.0218426000
_diffrn_radiation_monochromator mirror
_diffrn_radiation_probe x-ray
_diffrn_radiation_type MoK\a
_diffrn_radiation_wavelength 0.71073
_diffrn_reflns_av_R_equivalents 0.0355
_diffrn_reflns_av_unetI/netI 0.0754
_diffrn_reflns_Laue_measured_fraction_full 0.997
_diffrn_reflns_Laue_measured_fraction_max 0.997
_diffrn_reflns_limit_h_max 7
_diffrn_reflns_limit_h_min -12
_diffrn_reflns_limit_k_max 7
_diffrn_reflns_limit_k_min -13
_diffrn_reflns_limit_l_max 23
_diffrn_reflns_limit_l_min -23
_diffrn_reflns_number 6822
_diffrn_reflns_point_group_measured_fraction_full 0.998
_diffrn_reflns_point_group_measured_fraction_max 0.998
_diffrn_reflns_theta_full 25.242
_diffrn_reflns_theta_max 26.021
_diffrn_reflns_theta_min 3.484
_diffrn_source 'SuperNova (Mo) X-ray Source'
_exptl_absorpt_coefficient_mu 1.994
_exptl_absorpt_correction_T_max 1.00000
_exptl_absorpt_correction_T_min 0.69700
_exptl_absorpt_correction_type multi-scan
_exptl_absorpt_process_details
;
CrysAlisPro, Agilent Technologies,
Version 1.171.37.33 (release 27-03-2014 CrysAlis171 .NET)
(compiled Mar 27 2014,17:12:48)
Empirical absorption correction using spherical harmonics,
 implemented in SCALE3 ABSPACK scaling algorithm.
;
_exptl_crystal_colour 'clear light colourless'
_exptl_crystal_colour_lustre clear
_exptl_crystal_colour_modifier light
_exptl_crystal_colour_primary colourless
_exptl_crystal_density_diffrn 1.477
_exptl_crystal_description block
_exptl_crystal_F_000 952
_exptl_crystal_size_max 0.18
_exptl_crystal_size_mid 0.15
_exptl_crystal_size_min 0.12
_refine_diff_density_max 0.388
_refine_diff_density_min -0.495
_refine_diff_density_rms 0.067
_refine_ls_abs_structure_details
;
 Flack x determined using 1031 quotients [(I+)-(I-)]/[(I+)+(I-)]
 (Parsons, Flack and Wagner, Acta Cryst. B69 (2013) 249-259).
;
_refine_ls_abs_structure_Flack -0.004(8)
_refine_ls_extinction_method none
_refine_ls_goodness_of_fit_ref 1.038
_refine_ls_hydrogen_treatment constr
_refine_ls_matrix_type full
_refine_ls_number_parameters 271
_refine_ls_number_reflns 4113
_refine_ls_number_restraints 0
_refine_ls_restrained_S_all 1.038
_refine_ls_R_factor_all 0.0740
_refine_ls_R_factor_gt 0.0486
_refine_ls_shift/su_max 0.000
_refine_ls_shift/su_mean 0.000
_refine_ls_structure_factor_coef Fsqd
_refine_ls_weighting_details 'w=1/[\s^2^(Fo^2^)+(0.0323P)^2^+0.1072P] where P=(Fo^2^+2Fc^2^)/3'
_refine_ls_weighting_scheme calc
_refine_ls_wR_factor_gt 0.0865
_refine_ls_wR_factor_ref 0.0975
_reflns_Friedel_coverage 0.752
_reflns_Friedel_fraction_full 0.999
_reflns_Friedel_fraction_max 0.999
_reflns_number_gt 3158
_reflns_number_total 4113
_reflns_threshold_expression 'I > 2\s(I)'
_cod_data_source_file d0ob02489a2.cif
_cod_data_source_block zhaopf_0415
_cod_depositor_comments 'Adding full bibliography for 7157851--7157852.cif.'
_cod_original_cell_volume 2092.51(17)
_cod_database_code 7157851
_shelx_shelxl_version_number 2018/3
_shelx_space_group_comment
;
The symmetry employed for this shelxl refinement is uniquely defined
by the following loop, which should always be used as a source of
symmetry information in preference to the above space-group names.
They are only intended as comments.
;
_reflns_odcompleteness_completeness 99.56
_reflns_odcompleteness_iscentric 1
_reflns_odcompleteness_theta 26.32
_olex2_refinement_description
;
1. Fixed Uiso
 At 1.2 times of:
  All C(H) groups, All C(H,H) groups
2.a Secondary CH2 refined with riding coordinates:
 C5(H5A,H5B), C15(H15A,H15B), C24(H24A,H24B), C28(H28A,H28B), C0AA(H0AA,H0AB)
2.b Aromatic/amide H refined with riding coordinates:
 C6(H6), C11(H11), C12(H12), C14(H14), C16(H16), C20(H20), C21(H21), C22(H22),
 C23(H23), C26(H26), C29(H29)
;
_olex2_date_sample_data_collection 2019-04-15
_olex2_submission_special_instructions 'No special instructions were received'

loop_
_space_group_symop_operation_xyz
'x, y, z'
'-x+1/2, -y, z+1/2'
'x+1/2, -y+1/2, -z'
'-x, y+1/2, -z+1/2'

loop_
_atom_site_label
_atom_site_type_symbol
_atom_site_fract_x
_atom_site_fract_y
_atom_site_fract_z
_atom_site_U_iso_or_equiv
_atom_site_adp_type
_atom_site_occupancy
_atom_site_site_symmetry_order
_atom_site_calc_flag
_atom_site_refinement_flags_posn
_atom_site_refinement_flags_adp
_atom_site_refinement_flags_occupancy
_atom_site_disorder_assembly
_atom_site_disorder_group
Br1 Br -0.20962(7) -0.82194(8) -0.22640(4) 0.0526(2) Uani 1 1 d . . . . .
O1 O -0.6864(4) -0.9027(3) -0.46536(18) 0.0276(9) Uani 1 1 d . . . . .
C2 C -0.3871(6) -0.8356(6) -0.2589(3) 0.0310(14) Uani 1 1 d . . . . .
O3 O -0.8592(4) -0.9469(4) -0.30014(19) 0.0394(11) Uani 1 1 d . . . . .
C4 C -0.7875(6) -0.8755(5) -0.3317(3) 0.0252(12) Uani 1 1 d . . . . .
C5 C -0.9816(5) -0.8585(5) -0.4135(3) 0.0278(14) Uani 1 1 d . . . . .
H5A H -1.039826 -0.855465 -0.373361 0.033 Uiso 1 1 calc R . . . .
H5B H -1.021398 -0.806871 -0.449028 0.033 Uiso 1 1 calc R . . . .
C6 C -0.5587(5) -0.7722(5) -0.3371(3) 0.0253(13) Uani 1 1 d . . . . .
H6 H -0.587979 -0.721533 -0.372929 0.030 Uiso 1 1 calc R . . . .
O7 O -0.7524(3) -0.7218(3) -0.50329(19) 0.0283(10) Uani 1 1 d . . . . .
C8 C -0.8486(5) -1.1779(5) -0.5876(2) 0.0242(12) Uani 1 1 d . . . . .
O9 O -0.9445(4) -0.9169(3) -0.55632(19) 0.0289(9) Uani 1 1 d . . . . .
C10 C -0.9568(5) -1.0049(5) -0.5177(3) 0.0235(12) Uani 1 1 d . . . . .
C11 C -0.4713(6) -0.9218(5) -0.2290(3) 0.0315(13) Uani 1 1 d . . . . .
H11 H -0.441879 -0.971829 -0.192914 0.038 Uiso 1 1 calc R . . . .
C12 C -0.7326(5) -1.1090(5) -0.6019(3) 0.0271(13) Uani 1 1 d . . . . .
H12 H -0.723743 -1.029954 -0.583488 0.033 Uiso 1 1 calc R . . . .
C13 C -0.8583(6) -1.2999(5) -0.6166(3) 0.0298(14) Uani 1 1 d . . . . .
C14 C -0.6006(6) -0.9322(5) -0.2540(2) 0.0264(14) Uani 1 1 d . . . . .
H14 H -0.658231 -0.989768 -0.234316 0.032 Uiso 1 1 calc R . . . .
C15 C -0.8687(6) -0.6638(5) -0.3686(3) 0.0329(14) Uani 1 1 d . . . . .
H15A H -0.962379 -0.652453 -0.357888 0.040 Uiso 1 1 calc R . . . .
H15B H -0.818278 -0.649356 -0.326502 0.040 Uiso 1 1 calc R . . . .
C16 C -1.0736(7) -1.3287(6) -0.5618(3) 0.0417(16) Uani 1 1 d . . . . .
H16 H -1.148268 -1.377440 -0.553443 0.050 Uiso 1 1 calc R . . . .
C17 C -0.7540(5) -0.8128(5) -0.4559(3) 0.0220(12) Uani 1 1 d . . . . .
C18 C -0.6454(6) -0.8574(5) -0.3083(3) 0.0241(13) Uani 1 1 d . . . . .
C19 C -0.8458(5) -0.8006(5) -0.3928(3) 0.0223(12) Uani 1 1 d . . . . .
C20 C -0.4289(5) -0.7612(5) -0.3134(3) 0.0272(13) Uani 1 1 d . . . . .
H20 H -0.370653 -0.704789 -0.333569 0.033 Uiso 1 1 calc R . . . .
C21 C -1.0636(6) -1.2091(5) -0.5320(3) 0.0370(16) Uani 1 1 d . . . . .
H21 H -1.131220 -1.180526 -0.503163 0.044 Uiso 1 1 calc R . . . .
C22 C -0.6422(7) -1.2757(6) -0.6707(3) 0.0396(16) Uani 1 1 d . . . . .
H22 H -0.573626 -1.307232 -0.697951 0.048 Uiso 1 1 calc R . . . .
C23 C -0.7530(6) -1.3446(6) -0.6575(3) 0.0357(16) Uani 1 1 d . . . . .
H23 H -0.759122 -1.423669 -0.676184 0.043 Uiso 1 1 calc R . . . .
C24 C -0.9791(6) -0.9914(5) -0.4401(3) 0.0297(14) Uani 1 1 d . . . . .
H24A H -0.908930 -1.035778 -0.416071 0.036 Uiso 1 1 calc R . . . .
H24B H -1.063038 -1.030520 -0.428310 0.036 Uiso 1 1 calc R . . . .
C26 C -0.6331(6) -1.1560(6) -0.6424(3) 0.0365(15) Uani 1 1 d . . . . .
H26 H -0.558025 -1.108190 -0.651338 0.044 Uiso 1 1 calc R . . . .
C27 C -0.9557(6) -1.1350(5) -0.5453(3) 0.0258(13) Uani 1 1 d . . . . .
C28 C -0.8364(6) -0.6143(6) -0.4944(3) 0.0430(17) Uani 1 1 d . . . . .
H28A H -0.928233 -0.636151 -0.504299 0.052 Uiso 1 1 calc R . . . .
H28B H -0.809492 -0.550412 -0.526755 0.052 Uiso 1 1 calc R . . . .
C29 C -0.9728(7) -1.3718(6) -0.6028(3) 0.0400(17) Uani 1 1 d . . . . .
H29 H -0.979798 -1.450304 -0.622081 0.048 Uiso 1 1 calc R . . . .
C0AA C -0.8266(8) -0.5673(6) -0.4239(3) 0.052(2) Uani 1 1 d . . . . .
H0AA H -0.882796 -0.494732 -0.419470 0.063 Uiso 1 1 calc R . . . .
H0AB H -0.735325 -0.542076 -0.415089 0.063 Uiso 1 1 calc R . . . .

loop_
_atom_site_aniso_label
_atom_site_aniso_U_11
_atom_site_aniso_U_22
_atom_site_aniso_U_33
_atom_site_aniso_U_23
_atom_site_aniso_U_13
_atom_site_aniso_U_12
Br1 0.0341(3) 0.0742(5) 0.0494(4) 0.0110(4) -0.0179(3) 0.0005(4)
O1 0.027(2) 0.028(2) 0.027(2) -0.0024(17) 0.0018(18) 0.0080(19)
C2 0.028(3) 0.036(4) 0.030(3) -0.002(3) -0.004(2) 0.003(3)
O3 0.045(3) 0.047(3) 0.027(2) 0.0084(19) -0.001(2) -0.014(2)
C4 0.032(3) 0.025(3) 0.019(3) -0.003(2) 0.005(3) -0.001(3)
C5 0.017(3) 0.037(4) 0.030(3) -0.001(3) 0.004(2) -0.001(3)
C6 0.030(3) 0.024(3) 0.021(3) 0.002(2) -0.006(2) -0.001(3)
O7 0.026(2) 0.029(2) 0.030(2) 0.0074(17) 0.0045(16) 0.0005(17)
C8 0.034(3) 0.021(3) 0.018(3) 0.006(3) -0.010(2) 0.001(3)
O9 0.039(2) 0.021(2) 0.027(2) 0.0064(18) -0.0013(19) -0.0008(19)
C10 0.017(3) 0.026(3) 0.028(3) 0.002(3) -0.002(2) -0.004(2)
C11 0.035(3) 0.033(3) 0.026(3) 0.007(3) -0.004(3) 0.008(3)
C12 0.025(3) 0.034(3) 0.022(3) -0.001(3) -0.006(2) -0.003(3)
C13 0.039(3) 0.027(4) 0.023(3) 0.006(3) -0.010(3) 0.004(3)
C14 0.035(3) 0.031(3) 0.013(3) -0.002(2) 0.005(2) 0.003(3)
C15 0.032(3) 0.031(3) 0.036(3) -0.006(3) -0.001(3) 0.008(3)
C16 0.048(4) 0.031(4) 0.046(4) 0.008(3) -0.001(3) -0.021(4)
C17 0.017(3) 0.025(3) 0.024(3) -0.001(3) -0.003(2) -0.001(3)
C18 0.029(3) 0.026(3) 0.017(3) -0.002(2) -0.002(2) 0.005(3)
C19 0.018(3) 0.025(3) 0.023(3) 0.000(2) 0.000(2) -0.001(2)
C20 0.028(3) 0.023(3) 0.030(3) 0.002(3) -0.003(3) 0.000(3)
C21 0.041(4) 0.036(4) 0.034(3) 0.003(3) 0.003(3) -0.014(3)
C22 0.043(4) 0.053(4) 0.023(3) -0.008(3) -0.006(3) 0.011(4)
C23 0.052(4) 0.029(4) 0.026(3) -0.004(3) -0.013(3) 0.013(3)
C24 0.027(3) 0.037(4) 0.025(3) 0.002(3) 0.004(3) -0.010(3)
C26 0.033(3) 0.048(4) 0.029(3) -0.004(3) -0.002(3) -0.004(3)
C27 0.035(3) 0.021(3) 0.021(3) 0.006(2) -0.006(3) -0.007(3)
C28 0.041(4) 0.038(4) 0.049(4) 0.013(3) 0.009(3) 0.015(3)
C29 0.061(5) 0.024(3) 0.035(3) 0.004(3) -0.014(4) -0.008(3)
C0AA 0.074(6) 0.031(4) 0.052(4) 0.000(3) -0.004(4) 0.015(4)

loop_
_atom_type_symbol
_atom_type_description
_atom_type_scat_dispersion_real
_atom_type_scat_dispersion_imag
_atom_type_scat_source
C C 0.0033 0.0016 'International Tables Vol C Tables 4.2.6.8 and 6.1.1.4'
H H 0.0000 0.0000 'International Tables Vol C Tables 4.2.6.8 and 6.1.1.4'
Br Br -0.2901 2.4595 'International Tables Vol C Tables 4.2.6.8 and 6.1.1.4'
O O 0.0106 0.0060 'International Tables Vol C Tables 4.2.6.8 and 6.1.1.4'

loop_
_geom_angle_atom_site_label_1
_geom_angle_atom_site_label_2
_geom_angle_atom_site_label_3
_geom_angle
_geom_angle_site_symmetry_1
_geom_angle_site_symmetry_3
_geom_angle_publ_flag
C11 C2 Br1 119.3(4) . . ?
C11 C2 C20 121.4(5) . . ?
C20 C2 Br1 119.3(4) . . ?
O3 C4 C18 119.3(5) . . ?
O3 C4 C19 119.4(5) . . ?
C18 C4 C19 121.2(5) . . ?
H5A C5 H5B 107.3 . . ?
C19 C5 H5A 108.1 . . ?
C19 C5 H5B 108.1 . . ?
C24 C5 H5A 108.1 . . ?
C24 C5 H5B 108.1 . . ?
C24 C5 C19 116.9(5) . . ?
C18 C6 H6 119.5 . . ?
C18 C6 C20 121.0(5) . . ?
C20 C6 H6 119.5 . . ?
C17 O7 C28 120.1(4) . . ?
C12 C8 C13 117.8(5) . . ?
C12 C8 C27 124.1(5) . . ?
C27 C8 C13 118.1(5) . . ?
O9 C10 C24 122.9(5) . . ?
O9 C10 C27 121.0(5) . . ?
C27 C10 C24 116.1(5) . . ?
C2 C11 H11 120.6 . . ?
C2 C11 C14 118.7(5) . . ?
C14 C11 H11 120.6 . . ?
C8 C12 H12 119.4 . . ?
C26 C12 C8 121.2(6) . . ?
C26 C12 H12 119.4 . . ?
C23 C13 C8 118.9(6) . . ?
C23 C13 C29 121.9(6) . . ?
C29 C13 C8 119.1(6) . . ?
C11 C14 H14 119.6 . . ?
C11 C14 C18 120.9(6) . . ?
C18 C14 H14 119.6 . . ?
H15A C15 H15B 107.8 . . ?
C19 C15 H15A 109.0 . . ?
C19 C15 H15B 109.0 . . ?
C0AA C15 H15A 109.0 . . ?
C0AA C15 H15B 109.0 . . ?
C0AA C15 C19 113.0(5) . . ?
C21 C16 H16 120.2 . . ?
C29 C16 H16 120.2 . . ?
C29 C16 C21 119.6(6) . . ?
O1 C17 O7 119.0(5) . . ?
O1 C17 C19 122.0(5) . . ?
O7 C17 C19 119.0(4) . . ?
C6 C18 C4 124.1(5) . . ?
C6 C18 C14 119.0(5) . . ?
C14 C18 C4 116.9(5) . . ?
C4 C19 C5 108.4(5) . . ?
C4 C19 C15 108.8(4) . . ?
C5 C19 C15 109.2(4) . . ?
C17 C19 C4 109.5(4) . . ?
C17 C19 C5 106.8(4) . . ?
C17 C19 C15 114.0(4) . . ?
C2 C20 H20 120.5 . . ?
C6 C20 C2 119.0(5) . . ?
C6 C20 H20 120.5 . . ?
C16 C21 H21 119.6 . . ?
C27 C21 C16 120.8(6) . . ?
C27 C21 H21 119.6 . . ?
C23 C22 H22 120.6 . . ?
C23 C22 C26 118.9(6) . . ?
C26 C22 H22 120.6 . . ?
C13 C23 H23 119.0 . . ?
C22 C23 C13 122.1(6) . . ?
C22 C23 H23 119.0 . . ?
C5 C24 H24A 108.5 . . ?
C5 C24 H24B 108.5 . . ?
C10 C24 C5 115.1(5) . . ?
C10 C24 H24A 108.5 . . ?
C10 C24 H24B 108.5 . . ?
H24A C24 H24B 107.5 . . ?
C12 C26 C22 121.2(6) . . ?
C12 C26 H26 119.4 . . ?
C22 C26 H26 119.4 . . ?
C8 C27 C10 120.8(5) . . ?
C21 C27 C8 120.7(5) . . ?
C21 C27 C10 118.3(5) . . ?
O7 C28 H28A 109.5 . . ?
O7 C28 H28B 109.5 . . ?
O7 C28 C0AA 110.7(5) . . ?
H28A C28 H28B 108.1 . . ?
C0AA C28 H28A 109.5 . . ?
C0AA C28 H28B 109.5 . . ?
C13 C29 H29 119.2 . . ?
C16 C29 C13 121.6(6) . . ?
C16 C29 H29 119.2 . . ?
C15 C0AA H0AA 109.0 . . ?
C15 C0AA H0AB 109.0 . . ?
C28 C0AA C15 112.9(5) . . ?
C28 C0AA H0AA 109.0 . . ?
C28 C0AA H0AB 109.0 . . ?
H0AA C0AA H0AB 107.8 . . ?

loop_
_geom_bond_atom_site_label_1
_geom_bond_atom_site_label_2
_geom_bond_distance
_geom_bond_site_symmetry_2
_geom_bond_publ_flag
Br1 C2 1.893(5) . ?
O1 C17 1.199(6) . ?
C2 C11 1.384(8) . ?
C2 C20 1.388(7) . ?
O3 C4 1.218(6) . ?
C4 C18 1.509(8) . ?
C4 C19 1.546(7) . ?
C5 H5A 0.9700 . ?
C5 H5B 0.9700 . ?
C5 C19 1.551(7) . ?
C5 C24 1.527(7) . ?
C6 H6 0.9300 . ?
C6 C18 1.383(7) . ?
C6 C20 1.385(7) . ?
O7 C17 1.343(6) . ?
O7 C28 1.446(6) . ?
C8 C12 1.409(7) . ?
C8 C13 1.436(8) . ?
C8 C27 1.427(8) . ?
O9 C10 1.214(6) . ?
C10 C24 1.520(7) . ?
C10 C27 1.505(7) . ?
C11 H11 0.9300 . ?
C11 C14 1.388(7) . ?
C12 H12 0.9300 . ?
C12 C26 1.365(8) . ?
C13 C23 1.404(8) . ?
C13 C29 1.412(8) . ?
C14 H14 0.9300 . ?
C14 C18 1.398(7) . ?
C15 H15A 0.9700 . ?
C15 H15B 0.9700 . ?
C15 C19 1.568(7) . ?
C15 C0AA 1.551(8) . ?
C16 H16 0.9300 . ?
C16 C21 1.419(8) . ?
C16 C29 1.365(9) . ?
C17 C19 1.532(7) . ?
C20 H20 0.9300 . ?
C21 H21 0.9300 . ?
C21 C27 1.371(8) . ?
C22 H22 0.9300 . ?
C22 C23 1.362(8) . ?
C22 C26 1.408(8) . ?
C23 H23 0.9300 . ?
C24 H24A 0.9700 . ?
C24 H24B 0.9700 . ?
C26 H26 0.9300 . ?
C28 H28A 0.9700 . ?
C28 H28B 0.9700 . ?
C28 C0AA 1.455(8) . ?
C29 H29 0.9300 . ?
C0AA H0AA 0.9700 . ?
C0AA H0AB 0.9700 . ?

loop_
_geom_torsion_atom_site_label_1
_geom_torsion_atom_site_label_2
_geom_torsion_atom_site_label_3
_geom_torsion_atom_site_label_4
_geom_torsion
_geom_torsion_site_symmetry_1
_geom_torsion_site_symmetry_2
_geom_torsion_site_symmetry_3
_geom_torsion_site_symmetry_4
_geom_torsion_publ_flag
Br1 C2 C11 C14 -179.1(4) . . . . ?
Br1 C2 C20 C6 179.7(4) . . . . ?
O1 C17 C19 C4 28.8(7) . . . . ?
O1 C17 C19 C5 -88.3(6) . . . . ?
O1 C17 C19 C15 151.0(5) . . . . ?
C2 C11 C14 C18 0.1(8) . . . . ?
O3 C4 C18 C6 -175.0(5) . . . . ?
O3 C4 C18 C14 4.9(7) . . . . ?
O3 C4 C19 C5 -14.4(7) . . . . ?
O3 C4 C19 C15 104.3(5) . . . . ?
O3 C4 C19 C17 -130.6(5) . . . . ?
O7 C17 C19 C4 -153.4(4) . . . . ?
O7 C17 C19 C5 89.4(5) . . . . ?
O7 C17 C19 C15 -31.2(6) . . . . ?
O7 C28 C0AA C15 -59.5(7) . . . . ?
C8 C12 C26 C22 -0.6(9) . . . . ?
C8 C13 C23 C22 -0.1(8) . . . . ?
C8 C13 C29 C16 -1.0(8) . . . . ?
O9 C10 C24 C5 -1.4(8) . . . . ?
O9 C10 C27 C8 53.7(7) . . . . ?
O9 C10 C27 C21 -122.7(6) . . . . ?
C11 C2 C20 C6 1.3(9) . . . . ?
C11 C14 C18 C4 -179.9(5) . . . . ?
C11 C14 C18 C6 0.0(8) . . . . ?
C12 C8 C13 C23 -0.1(7) . . . . ?
C12 C8 C13 C29 179.5(5) . . . . ?
C12 C8 C27 C10 5.7(8) . . . . ?
C12 C8 C27 C21 -178.0(5) . . . . ?
C13 C8 C12 C26 0.5(8) . . . . ?
C13 C8 C27 C10 -175.4(4) . . . . ?
C13 C8 C27 C21 0.9(8) . . . . ?
C16 C21 C27 C8 -2.0(9) . . . . ?
C16 C21 C27 C10 174.4(5) . . . . ?
C17 O7 C28 C0AA 46.7(7) . . . . ?
C18 C4 C19 C5 168.6(4) . . . . ?
C18 C4 C19 C15 -72.7(6) . . . . ?
C18 C4 C19 C17 52.5(6) . . . . ?
C18 C6 C20 C2 -1.3(8) . . . . ?
C19 C4 C18 C6 2.0(8) . . . . ?
C19 C4 C18 C14 -178.1(4) . . . . ?
C19 C5 C24 C10 -87.9(6) . . . . ?
C19 C15 C0AA C28 27.9(8) . . . . ?
C20 C2 C11 C14 -0.7(9) . . . . ?
C20 C6 C18 C4 -179.5(5) . . . . ?
C20 C6 C18 C14 0.6(8) . . . . ?
C21 C16 C29 C13 -0.1(9) . . . . ?
C23 C13 C29 C16 178.7(5) . . . . ?
C23 C22 C26 C12 0.4(9) . . . . ?
C24 C5 C19 C4 -62.9(6) . . . . ?
C24 C5 C19 C15 178.7(4) . . . . ?
C24 C5 C19 C17 55.0(6) . . . . ?
C24 C10 C27 C8 -128.5(5) . . . . ?
C24 C10 C27 C21 55.1(7) . . . . ?
C26 C22 C23 C13 0.0(9) . . . . ?
C27 C8 C12 C26 179.3(5) . . . . ?
C27 C8 C13 C23 -179.0(5) . . . . ?
C27 C8 C13 C29 0.6(7) . . . . ?
C27 C10 C24 C5 -179.2(5) . . . . ?
C28 O7 C17 O1 177.9(5) . . . . ?
C28 O7 C17 C19 0.0(7) . . . . ?
C29 C13 C23 C22 -179.8(5) . . . . ?
C29 C16 C21 C27 1.6(9) . . . . ?
C0AA C15 C19 C4 138.1(5) . . . . ?
C0AA C15 C19 C5 -103.7(6) . . . . ?
C0AA C15 C19 C17 15.6(7) . . . . ?
